data_4067128
loop_
_publ_author_name
'Yu, Insun'
'Wallis, Christopher J.'
'Patrick, Brian O.'
'Diaconescu, Paula L.'
'Mehrkhodavandi, Parisa'

_publ_section_title
;
 Phosphine-Tethered Carbene Ligands: Template Synthesis and Reactivity of
 Cyclic and Acyclic Functionalized Carbenes
;
_journal_issue 22
_journal_name_full Organometallics
_journal_page_first 6065
_journal_paper_doi 10.1021/om100841j
_journal_volume 29
_journal_year 2010
_chemical_formula_sum 'C23 H24 Fe N O2 P'
_chemical_formula_weight 433.25
_chemical_name_systematic
;
 ?
;
_space_group_IT_number 19
_symmetry_cell_setting orthorhombic
_symmetry_space_group_name_Hall 'P 2ac 2ab'
_symmetry_space_group_name_H-M 'P 21 21 21'
_atom_sites_solution_hydrogens geom
_atom_sites_solution_primary direct
_atom_sites_solution_secondary difmap
_audit_creation_method SHELXL-97
_cell_angle_alpha 90.00
_cell_angle_beta 90.00
_cell_angle_gamma 90.00
_cell_formula_units_Z 4
_cell_length_a 7.4296(2)
_cell_length_b 15.3027(5)
_cell_length_c 17.9529(6)
_cell_measurement_reflns_used 4183
_cell_measurement_temperature 173(2)
_cell_measurement_theta_max 24.15
_cell_measurement_theta_min 2.63
_cell_volume 2041.12(11)
_computing_structure_refinement 'SHELXL-97 (Sheldrick, 1997)'
_diffrn_ambient_temperature 173.0(1)
_diffrn_measured_fraction_theta_full 1.000
_diffrn_measured_fraction_theta_max 1.000
_diffrn_measurement_device_type 'Bruker X8 APEX II'
_diffrn_measurement_method 'area detector'
_diffrn_radiation_monochromator graphite
_diffrn_radiation_source 'fine-focus sealed tube'
_diffrn_radiation_type MoK\a
_diffrn_radiation_wavelength 0.71073
_diffrn_reflns_av_R_equivalents 0.0403
_diffrn_reflns_av_sigmaI/netI 0.0440
_diffrn_reflns_limit_h_max 8
_diffrn_reflns_limit_h_min -8
_diffrn_reflns_limit_k_max 17
_diffrn_reflns_limit_k_min -18
_diffrn_reflns_limit_l_max 21
_diffrn_reflns_limit_l_min -21
_diffrn_reflns_number 12212
_diffrn_reflns_theta_full 25.05
_diffrn_reflns_theta_max 25.05
_diffrn_reflns_theta_min 1.75
_exptl_absorpt_coefficient_mu 0.836
_exptl_absorpt_correction_T_max 0.882
_exptl_absorpt_correction_T_min 0.656
_exptl_absorpt_correction_type multi-scan
_exptl_crystal_colour yellow
_exptl_crystal_density_diffrn 1.410
_exptl_crystal_density_method 'not measured'
_exptl_crystal_description prism
_exptl_crystal_F_000 904
_exptl_crystal_size_max 0.20
_exptl_crystal_size_mid 0.20
_exptl_crystal_size_min 0.15
_refine_diff_density_max 0.298
_refine_diff_density_min -0.197
_refine_diff_density_rms 0.045
_refine_ls_abs_structure_details 'Flack H D (1983), Acta Cryst. A39, 876-881'
_refine_ls_abs_structure_Flack 0.03(3)
_refine_ls_extinction_method none
_refine_ls_goodness_of_fit_ref 1.147
_refine_ls_hydrogen_treatment constr
_refine_ls_matrix_type full
_refine_ls_number_parameters 341
_refine_ls_number_reflns 3619
_refine_ls_number_restraints 0
_refine_ls_restrained_S_all 1.147
_refine_ls_R_factor_all 0.0539
_refine_ls_R_factor_gt 0.0448
_refine_ls_shift/su_max 0.029
_refine_ls_shift/su_mean 0.003
_refine_ls_structure_factor_coef Fsqd
_refine_ls_weighting_details 'calc w=1/[\s^2^(Fo^2^)+(0.0242P)^2^+1.4711P] where P=(Fo^2^+2Fc^2^)/3'
_refine_ls_weighting_scheme calc
_refine_ls_wR_factor_gt 0.0950
_refine_ls_wR_factor_ref 0.0979
_reflns_number_gt 3193
_reflns_number_total 3619
_reflns_threshold_expression >2sigma(I)
_cod_data_source_file om100841j_si_001.cif
_cod_data_source_block pm023
_cod_original_sg_symbol_H-M 'P 212121'
_cod_database_code 4067128

loop_
_symmetry_equiv_pos_as_xyz
'x, y, z'
'-x+1/2, -y, z+1/2'
'x+1/2, -y+1/2, -z'
'-x, y+1/2, -z+1/2'

loop_
_atom_site_label
_atom_site_type_symbol
_atom_site_fract_x
_atom_site_fract_y
_atom_site_fract_z
_atom_site_U_iso_or_equiv
_atom_site_adp_type
_atom_site_occupancy
_atom_site_symmetry_multiplicity
_atom_site_calc_flag
_atom_site_refinement_flags
_atom_site_disorder_assembly
_atom_site_disorder_group
C1 C 0.3738(8) 0.0467(4) 0.7070(3) 0.0401(13) Uani 0.730(2) 1 d P A 1
C2 C 0.4854(7) -0.0951(4) 0.7817(3) 0.0285(12) Uani 0.730(2) 1 d P A 1
C3 C 0.6311(16) 0.1441(7) 0.7774(7) 0.054(3) Uani 0.730(2) 1 d P A 1
H3 H 0.5648 0.1924 0.7587 0.065 Uiso 0.730(2) 1 calc PR A 1
C4 C 0.5857(17) 0.0946(6) 0.8398(4) 0.057(3) Uani 0.730(2) 1 d P A 1
H4 H 0.4842 0.1035 0.8710 0.069 Uiso 0.730(2) 1 calc PR A 1
C5 C 0.7187(16) 0.0283(7) 0.8482(4) 0.049(2) Uani 0.730(2) 1 d P A 1
H5 H 0.7223 -0.0140 0.8870 0.058 Uiso 0.730(2) 1 calc PR A 1
C6 C 0.8431(12) 0.0356(5) 0.7900(5) 0.0482(18) Uani 0.730(2) 1 d P A 1
H6 H 0.9428 -0.0017 0.7807 0.058 Uiso 0.730(2) 1 calc PR A 1
C7 C 0.7902(18) 0.1111(7) 0.7471(8) 0.048(3) Uani 0.730(2) 1 d P A 1
H7 H 0.8528 0.1342 0.7053 0.057 Uiso 0.730(2) 1 calc PR A 1
C8 C 0.7392(7) -0.1870(4) 0.7776(3) 0.0325(12) Uani 0.730(2) 1 d P A 1
H8A H 0.7783 -0.2368 0.8088 0.039 Uiso 0.730(2) 1 calc PR A 1
H8B H 0.8094 -0.1352 0.7932 0.039 Uiso 0.730(2) 1 calc PR A 1
C9 C 0.7841(9) -0.2076(5) 0.6955(4) 0.0377(16) Uani 0.730(2) 1 d P A 1
H9A H 0.8861 -0.2492 0.6945 0.045 Uiso 0.730(2) 1 calc PR A 1
H9B H 0.6791 -0.2375 0.6730 0.045 Uiso 0.730(2) 1 calc PR A 1
C10 C 0.8322(7) -0.1300(3) 0.6469(3) 0.0318(11) Uani 0.730(2) 1 d P A 1
H10A H 0.8590 -0.1515 0.5961 0.038 Uiso 0.730(2) 1 calc PR A 1
H10B H 0.9434 -0.1030 0.6667 0.038 Uiso 0.730(2) 1 calc PR A 1
C11 C 0.2168(17) -0.1601(10) 0.8300(8) 0.037(3) Uani 0.730(2) 1 d P A 1
H11A H 0.1901 -0.2007 0.7893 0.055 Uiso 0.730(2) 1 calc PR A 1
H11B H 0.1043 -0.1426 0.8544 0.055 Uiso 0.730(2) 1 calc PR A 1
H11C H 0.2953 -0.1889 0.8664 0.055 Uiso 0.730(2) 1 calc PR A 1
C12 C 0.4867(6) -0.1008(3) 0.58272(19) 0.0314(12) Uani 0.730(2) 1 d PG A 1
C13 C 0.3567(8) -0.1524(4) 0.6169(2) 0.047(2) Uani 0.730(2) 1 d PG A 1
H13 H 0.3518 -0.1561 0.6697 0.056 Uiso 0.730(2) 1 calc PR A 1
C14 C 0.2338(9) -0.1987(5) 0.5738(4) 0.055(3) Uani 0.730(2) 1 d PG A 1
H14 H 0.1450 -0.2339 0.5971 0.067 Uiso 0.730(2) 1 calc PR A 1
C15 C 0.2410(8) -0.1933(4) 0.4966(3) 0.044(3) Uani 0.730(2) 1 d PG A 1
H15 H 0.1570 -0.2249 0.4671 0.052 Uiso 0.730(2) 1 calc PR A 1
C16 C 0.3710(7) -0.1418(4) 0.4624(2) 0.0479(17) Uani 0.730(2) 1 d PG A 1
H16 H 0.3759 -0.1381 0.4096 0.058 Uiso 0.730(2) 1 calc PR A 1
C17 C 0.4938(6) -0.0955(3) 0.50548(19) 0.0459(16) Uani 0.730(2) 1 d PG A 1
H17 H 0.5827 -0.0602 0.4821 0.055 Uiso 0.730(2) 1 calc PR A 1
C18 C 0.7586(9) 0.0328(6) 0.5732(3) 0.0314(19) Uani 0.730(2) 1 d P A 1
C19 C 0.9247(9) 0.0233(5) 0.5438(4) 0.0479(14) Uani 0.730(2) 1 d P A 1
H19 H 0.9968 -0.0253 0.5576 0.058 Uiso 0.730(2) 1 calc PR A 1
C20 C 0.9903(13) 0.0843(6) 0.4937(5) 0.071(3) Uani 0.730(2) 1 d P A 1
H20 H 1.1072 0.0769 0.4732 0.085 Uiso 0.730(2) 1 calc PR A 1
C21 C 0.8900(12) 0.1541(5) 0.4735(7) 0.051(5) Uani 0.730(2) 1 d P A 1
H21 H 0.9381 0.1964 0.4402 0.062 Uiso 0.730(2) 1 calc PR A 1
C22 C 0.7176(10) 0.1642(4) 0.5013(4) 0.0537(19) Uani 0.730(2) 1 d P A 1
H22 H 0.6438 0.2115 0.4858 0.064 Uiso 0.730(2) 1 calc PR A 1
C23 C 0.6554(10) 0.1032(4) 0.5524(3) 0.0531(17) Uani 0.730(2) 1 d P A 1
H23 H 0.5391 0.1103 0.5735 0.064 Uiso 0.730(2) 1 calc PR A 1
N1 N 0.5497(5) -0.1704(3) 0.7917(2) 0.0274(9) Uani 0.730(2) 1 d P A 1
O1 O 0.2373(7) 0.0693(4) 0.6823(3) 0.0608(16) Uani 0.730(2) 1 d P A 1
O2 O 0.3038(5) -0.0858(3) 0.80153(19) 0.0351(9) Uani 0.730(2) 1 d P A 1
P1 P 0.65865(17) -0.04556(8) 0.64031(7) 0.0274(4) Uani 0.730(2) 1 d P A 1
Fe1 Fe 0.5810(2) 0.01644(9) 0.74464(9) 0.0319(3) Uani 0.730(2) 1 d P A 1
P1B P 0.5581(5) 0.0225(2) 0.63112(17) 0.0326(11) Uani 0.270(2) 1 d P A 2
Fe1B Fe 0.6506(5) -0.0030(3) 0.7439(3) 0.0322(8) Uani 0.270(2) 1 d P A 2
C1B C 0.713(2) -0.1069(10) 0.7242(9) 0.045(4) Uiso 0.270(2) 1 d P A 2
C2B C 0.408(2) -0.0359(9) 0.7732(7) 0.034(3) Uiso 0.270(2) 1 d P A 2
C3B C 0.689(4) 0.132(2) 0.7795(19) 0.032(7) Uiso 0.270(2) 1 d P A 2
H3B H 0.6234 0.1825 0.7641 0.038 Uiso 0.270(2) 1 calc PR A 2
C4B C 0.650(4) 0.077(2) 0.8436(18) 0.042(8) Uiso 0.270(2) 1 d P A 2
H4B H 0.5535 0.0831 0.8779 0.051 Uiso 0.270(2) 1 calc PR A 2
C5B C 0.788(3) 0.012(2) 0.8439(19) 0.055(10) Uiso 0.270(2) 1 d P A 2
H5B H 0.7961 -0.0349 0.8786 0.065 Uiso 0.270(2) 1 calc PR A 2
C6B C 0.914(3) 0.0275(15) 0.7841(12) 0.035(6) Uiso 0.270(2) 1 d P A 2
H6B H 1.0220 -0.0032 0.7738 0.042 Uiso 0.270(2) 1 calc PR A 2
C7B C 0.841(4) 0.097(2) 0.745(2) 0.035(8) Uiso 0.270(2) 1 d P A 2
H7B H 0.8892 0.1188 0.6996 0.042 Uiso 0.270(2) 1 calc PR A 2
C8B C 0.2404(18) 0.0920(8) 0.7475(9) 0.036(3) Uiso 0.270(2) 1 d P A 2
H8B1 H 0.1335 0.1197 0.7705 0.043 Uiso 0.270(2) 1 calc PR A 2
H8B2 H 0.3477 0.1255 0.7634 0.043 Uiso 0.270(2) 1 calc PR A 2
C9B C 0.224(3) 0.0977(14) 0.6662(11) 0.037(6) Uiso 0.270(2) 1 d P A 2
H9B1 H 0.1403 0.1462 0.6548 0.045 Uiso 0.270(2) 1 calc PR A 2
H9B2 H 0.1664 0.0432 0.6487 0.045 Uiso 0.270(2) 1 calc PR A 2
C10B C 0.398(2) 0.1120(9) 0.6187(8) 0.042(4) Uiso 0.270(2) 1 d P A 2
H10C H 0.4552 0.1677 0.6335 0.051 Uiso 0.270(2) 1 calc PR A 2
H10D H 0.3644 0.1164 0.5654 0.051 Uiso 0.270(2) 1 calc PR A 2
C11B C 0.223(8) -0.153(4) 0.825(3) 0.09(2) Uiso 0.270(2) 1 d P A 2
H11D H 0.2338 -0.2122 0.8453 0.134 Uiso 0.270(2) 1 calc PR A 2
H11E H 0.1426 -0.1538 0.7817 0.134 Uiso 0.270(2) 1 calc PR A 2
H11F H 0.1745 -0.1138 0.8630 0.134 Uiso 0.270(2) 1 calc PR A 2
C12B C 0.4481(16) -0.0668(7) 0.5761(6) 0.032(4) Uiso 0.270(2) 1 d PG A 2
C13B C 0.367(2) -0.1387(8) 0.6097(6) 0.026(5) Uiso 0.270(2) 1 d PG A 2
H13B H 0.3784 -0.1472 0.6619 0.031 Uiso 0.270(2) 1 calc PR A 2
C14B C 0.271(3) -0.1981(9) 0.5669(9) 0.017(4) Uiso 0.270(2) 1 d PG A 2
H14B H 0.2157 -0.2472 0.5899 0.020 Uiso 0.270(2) 1 calc PR A 2
C15B C 0.255(3) -0.1856(10) 0.4905(9) 0.059(11) Uiso 0.270(2) 1 d PG A 2
H15B H 0.1888 -0.2262 0.4612 0.071 Uiso 0.270(2) 1 calc PR A 2
C16B C 0.335(2) -0.1138(9) 0.4569(6) 0.045(6) Uiso 0.270(2) 1 d PG A 2
H16B H 0.3245 -0.1052 0.4047 0.054 Uiso 0.270(2) 1 calc PR A 2
C17B C 0.4321(17) -0.0544(7) 0.4997(6) 0.041(4) Uiso 0.270(2) 1 d PG A 2
H17B H 0.4871 -0.0052 0.4768 0.049 Uiso 0.270(2) 1 calc PR A 2
C18B C 0.7367(18) 0.0557(11) 0.5677(8) 0.028(7) Uiso 0.270(2) 1 d PG A 2
C19B C 0.887(2) 0.0018(8) 0.5664(7) 0.046(6) Uiso 0.270(2) 1 d PG A 2
H19B H 0.8879 -0.0510 0.5943 0.055 Uiso 0.270(2) 1 calc PR A 2
C20B C 1.0369(18) 0.0251(8) 0.5244(8) 0.052(4) Uiso 0.270(2) 1 d PG A 2
H20B H 1.1398 -0.0117 0.5235 0.062 Uiso 0.270(2) 1 calc PR A 2
C21B C 1.0359(19) 0.1023(10) 0.4836(9) 0.047(7) Uiso 0.270(2) 1 d PG A 2
H21B H 1.1381 0.1183 0.4549 0.057 Uiso 0.270(2) 1 calc PR A 2
C22B C 0.885(2) 0.1563(8) 0.4849(10) 0.055(15) Uiso 0.270(2) 1 d PG A 2
H22B H 0.8847 0.2090 0.4570 0.066 Uiso 0.270(2) 1 calc PR A 2
C23B C 0.7358(18) 0.1329(10) 0.5269(9) 0.034(4) Uiso 0.270(2) 1 d PG A 2
H23B H 0.6329 0.1698 0.5278 0.040 Uiso 0.270(2) 1 calc PR A 2
O1B O 0.761(3) -0.1811(12) 0.7120(10) 0.059(6) Uiso 0.270(2) 1 d P A 2
O2B O 0.406(2) -0.1212(7) 0.8012(6) 0.037(3) Uiso 0.270(2) 1 d P A 2
N1B N 0.2565(15) -0.0002(7) 0.7762(6) 0.033(3) Uiso 0.270(2) 1 d P A 2

loop_
_atom_site_aniso_label
_atom_site_aniso_U_11
_atom_site_aniso_U_22
_atom_site_aniso_U_33
_atom_site_aniso_U_23
_atom_site_aniso_U_13
_atom_site_aniso_U_12
C1 0.046(4) 0.039(3) 0.035(3) -0.001(2) 0.014(3) 0.004(3)
C2 0.025(3) 0.037(3) 0.024(2) -0.006(2) 0.001(2) -0.010(3)
C3 0.069(8) 0.040(5) 0.054(5) -0.017(3) 0.008(5) -0.003(5)
C4 0.101(9) 0.039(5) 0.032(4) -0.019(3) 0.006(5) -0.003(6)
C5 0.082(8) 0.043(6) 0.021(3) -0.004(3) -0.008(4) -0.029(6)
C6 0.049(5) 0.043(4) 0.053(4) -0.015(3) 0.001(4) -0.016(4)
C7 0.067(8) 0.030(5) 0.046(5) -0.004(4) 0.000(7) -0.019(5)
C8 0.030(3) 0.032(3) 0.035(3) 0.000(2) -0.006(2) 0.005(2)
C9 0.033(4) 0.044(4) 0.036(4) -0.006(3) 0.001(3) 0.007(3)
C10 0.023(3) 0.041(3) 0.031(2) -0.006(2) 0.001(2) 0.003(2)
C11 0.027(4) 0.044(5) 0.040(5) 0.012(3) 0.005(2) -0.001(3)
C12 0.036(3) 0.030(3) 0.029(3) -0.001(2) -0.004(2) 0.008(3)
C13 0.045(4) 0.070(5) 0.025(3) 0.009(3) 0.001(3) -0.014(4)
C14 0.041(6) 0.078(5) 0.047(4) 0.011(3) 0.003(4) -0.013(4)
C15 0.046(5) 0.051(5) 0.035(4) -0.008(3) -0.009(3) -0.007(3)
C16 0.045(4) 0.076(5) 0.023(3) 0.000(3) -0.005(3) -0.007(4)
C17 0.049(4) 0.060(4) 0.029(3) -0.003(3) 0.010(3) -0.019(4)
C18 0.039(4) 0.028(4) 0.026(3) -0.002(2) 0.000(2) 0.003(3)
C19 0.037(4) 0.060(4) 0.046(3) 0.007(3) 0.007(3) -0.002(3)
C20 0.058(5) 0.101(7) 0.052(5) 0.023(5) 0.013(4) -0.012(5)
C21 0.073(9) 0.046(6) 0.034(3) 0.001(3) 0.010(4) -0.031(4)
C22 0.083(6) 0.032(4) 0.046(4) 0.005(3) 0.019(4) 0.004(3)
C23 0.076(5) 0.039(3) 0.044(3) 0.009(3) 0.021(4) 0.003(4)
N1 0.026(2) 0.032(2) 0.024(2) -0.0004(17) -0.0043(17) -0.0035(18)
O1 0.054(3) 0.058(4) 0.071(4) 0.013(3) 0.007(3) 0.026(3)
O2 0.031(2) 0.038(2) 0.036(2) 0.0013(17) 0.0088(17) 0.0006(19)
P1 0.0300(7) 0.0269(7) 0.0254(6) -0.0014(5) 0.0033(5) 0.0004(6)
Fe1 0.0441(9) 0.0275(6) 0.0241(4) -0.0037(5) 0.0065(7) -0.0004(5)
P1B 0.035(2) 0.040(2) 0.0236(16) 0.0036(15) 0.0039(15) 0.0042(18)
Fe1B 0.033(2) 0.039(2) 0.0248(12) 0.0008(14) 0.0006(17) 0.0003(14)

loop_
_atom_type_symbol
_atom_type_description
_atom_type_scat_dispersion_real
_atom_type_scat_dispersion_imag
_atom_type_scat_source
C C 0.0033 0.0016 'International Tables Vol C Tables 4.2.6.8 and 6.1.1.4'
H H 0.0000 0.0000 'International Tables Vol C Tables 4.2.6.8 and 6.1.1.4'
N N 0.0061 0.0033 'International Tables Vol C Tables 4.2.6.8 and 6.1.1.4'
O O 0.0106 0.0060 'International Tables Vol C Tables 4.2.6.8 and 6.1.1.4'
P P 0.1023 0.0942 'International Tables Vol C Tables 4.2.6.8 and 6.1.1.4'
Fe Fe 0.3463 0.8444 'International Tables Vol C Tables 4.2.6.8 and 6.1.1.4'

loop_
_geom_angle_atom_site_label_1
_geom_angle_atom_site_label_2
_geom_angle_atom_site_label_3
_geom_angle
O1 C1 Fe1 178.1(5)
N1 C2 O2 114.9(5)
N1 C2 Fe1 134.8(4)
O2 C2 Fe1 110.2(4)
C4 C3 C7 108.8(11)
C4 C3 Fe1 70.9(6)
C7 C3 Fe1 72.5(6)
C4 C3 H3 125.6
C7 C3 H3 125.6
Fe1 C3 H3 122.6
C3 C4 C5 107.8(9)
C3 C4 Fe1 70.0(5)
C5 C4 Fe1 71.9(4)
C3 C4 H4 126.1
C5 C4 H4 126.1
Fe1 C4 H4 123.6
C6 C5 C4 108.8(8)
C6 C5 Fe1 70.9(4)
C4 C5 Fe1 68.6(5)
C6 C5 H5 125.6
C4 C5 H5 125.6
Fe1 C5 H5 126.5
C5 C6 C7 106.5(9)
C5 C6 Fe1 70.8(5)
C7 C6 Fe1 69.9(5)
C5 C6 H6 126.8
C7 C6 H6 126.8
Fe1 C6 H6 124.2
C3 C7 C6 108.1(12)
C3 C7 Fe1 68.6(7)
C6 C7 Fe1 70.4(5)
C3 C7 H7 125.9
C6 C7 H7 125.9
Fe1 C7 H7 126.6
N1 C8 C9 114.3(4)
N1 C8 H8A 108.7
C9 C8 H8A 108.7
N1 C8 H8B 108.7
C9 C8 H8B 108.7
H8A C8 H8B 107.6
C10 C9 C8 116.1(6)
C10 C9 H9A 108.3
C8 C9 H9A 108.3
C10 C9 H9B 108.3
C8 C9 H9B 108.3
H9A C9 H9B 107.4
C9 C10 P1 115.1(4)
C9 C10 H10A 108.5
P1 C10 H10A 108.5
C9 C10 H10B 108.5
P1 C10 H10B 108.5
H10A C10 H10B 107.5
C13 C12 C17 120.0
C13 C12 P1 119.6(3)
C17 C12 P1 120.3(3)
C14 C13 C12 120.0
C14 C13 H13 120.0
C12 C13 H13 120.0
C15 C14 C13 120.0
C15 C14 H14 120.0
C13 C14 H14 120.0
C16 C15 C14 120.0
C16 C15 H15 120.0
C14 C15 H15 120.0
C15 C16 C17 120.0
C15 C16 H16 120.0
C17 C16 H16 120.0
C16 C17 C12 120.0
C16 C17 H17 120.0
C12 C17 H17 120.0
C19 C18 C23 119.3(7)
C19 C18 P1 123.3(7)
C23 C18 P1 117.4(5)
C18 C19 C20 120.2(7)
C18 C19 H19 119.9
C20 C19 H19 119.9
C21 C20 C19 120.8(8)
C21 C20 H20 119.6
C19 C20 H20 119.6
C20 C21 C22 120.1(9)
C20 C21 H21 120.0
C22 C21 H21 120.0
C21 C22 C23 118.2(7)
C21 C22 H22 120.9
C23 C22 H22 120.9
C18 C23 C22 121.4(7)
C18 C23 H23 119.3
C22 C23 H23 119.3
C2 N1 C8 120.2(4)
C2 O2 C11 116.9(7)
C10 P1 C12 101.5(2)
C10 P1 C18 102.5(3)
C12 P1 C18 102.1(2)
C10 P1 Fe1 116.03(17)
C12 P1 Fe1 119.83(15)
C18 P1 Fe1 112.5(2)
C1 Fe1 C2 92.4(2)
C1 Fe1 C3 91.0(4)
C2 Fe1 C3 141.9(4)
C1 Fe1 C4 100.3(4)
C2 Fe1 C4 103.1(3)
C3 Fe1 C4 39.1(4)
C1 Fe1 C7 118.2(4)
C2 Fe1 C7 148.2(4)
C3 Fe1 C7 38.8(4)
C4 Fe1 C7 65.2(5)
C1 Fe1 C5 137.7(4)
C2 Fe1 C5 87.3(3)
C3 Fe1 C5 65.5(5)
C4 Fe1 C5 39.5(4)
C7 Fe1 C5 64.7(4)
C1 Fe1 C6 156.7(3)
C2 Fe1 C6 108.7(3)
C3 Fe1 C6 66.3(4)
C4 Fe1 C6 66.0(4)
C7 Fe1 C6 39.6(4)
C5 Fe1 C6 38.3(3)
C1 Fe1 P1 90.96(18)
C2 Fe1 P1 90.48(16)
C3 Fe1 P1 127.4(3)
C4 Fe1 P1 161.8(3)
C7 Fe1 P1 96.9(4)
C5 Fe1 P1 131.4(4)
C6 Fe1 P1 98.4(2)
C18B P1B C10B 100.9(7)
C18B P1B C12B 101.1(7)
C10B P1B C12B 101.4(6)
C18B P1B Fe1B 113.7(6)
C10B P1B Fe1B 117.0(5)
C12B P1B Fe1B 119.8(4)
C1B Fe1B C2B 93.7(7)
C1B Fe1B C5B 98.6(10)
C2B Fe1B C5B 104.5(10)
C1B Fe1B C7B 120.6(9)
C2B Fe1B C7B 144.7(10)
C5B Fe1B C7B 65.0(16)
C1B Fe1B C6B 91.6(8)
C2B Fe1B C6B 144.4(7)
C5B Fe1B C6B 40.0(10)
C7B Fe1B C6B 38.4(12)
C1B Fe1B C4B 134.7(10)
C2B Fe1B C4B 85.5(9)
C5B Fe1B C4B 39.3(10)
C7B Fe1B C4B 65.0(15)
C6B Fe1B C4B 66.4(10)
C1B Fe1B P1B 93.5(6)
C2B Fe1B P1B 90.3(4)
C5B Fe1B P1B 160.1(10)
C7B Fe1B P1B 95.2(12)
C6B Fe1B P1B 124.4(6)
C4B Fe1B P1B 131.8(8)
C1B Fe1B C3B 156.3(9)
C2B Fe1B C3B 106.7(10)
C5B Fe1B C3B 65.1(12)
C7B Fe1B C3B 38.0(11)
C6B Fe1B C3B 64.8(9)
C4B Fe1B C3B 39.1(12)
P1B Fe1B C3B 98.2(8)
O1B C1B Fe1B 177.9(17)
N1B C2B O2B 112.4(13)
N1B C2B Fe1B 137.1(11)
O2B C2B Fe1B 110.5(12)
C7B C3B C4B 107(3)
C7B C3B Fe1B 67(2)
C4B C3B Fe1B 69.9(18)
C7B C3B H3B 126.6
C4B C3B H3B 126.6
Fe1B C3B H3B 127.9
C5B C4B C3B 105(3)
C5B C4B Fe1B 66.9(19)
C3B C4B Fe1B 71.0(18)
C5B C4B H4B 127.3
C3B C4B H4B 127.3
Fe1B C4B H4B 126.2
C4B C5B C6B 110(3)
C4B C5B Fe1B 74(2)
C6B C5B Fe1B 72.1(17)
C4B C5B H5B 124.9
C6B C5B H5B 124.9
Fe1B C5B H5B 120.9
C7B C6B C5B 105(2)
C7B C6B Fe1B 68.9(17)
C5B C6B Fe1B 67.9(15)
C7B C6B H6B 127.7
C5B C6B H6B 127.7
Fe1B C6B H6B 127.0
C6B C7B C3B 113(3)
C6B C7B Fe1B 72.7(19)
C3B C7B Fe1B 75(2)
C6B C7B H7B 123.6
C3B C7B H7B 123.6
Fe1B C7B H7B 120.2
C9B C8B N1B 113.7(13)
C9B C8B H8B1 108.8
N1B C8B H8B1 108.8
C9B C8B H8B2 108.8
N1B C8B H8B2 108.8
H8B1 C8B H8B2 107.7
C8B C9B C10B 119.0(17)
C8B C9B H9B1 107.6
C10B C9B H9B1 107.6
C8B C9B H9B2 107.6
C10B C9B H9B2 107.6
H9B1 C9B H9B2 107.0
C9B C10B P1B 111.5(11)
C9B C10B H10C 109.3
P1B C10B H10C 109.3
C9B C10B H10D 109.3
P1B C10B H10D 109.3
H10C C10B H10D 108.0
O2B C11B H11D 109.5
O2B C11B H11E 109.5
H11D C11B H11E 109.5
O2B C11B H11F 109.5
H11D C11B H11F 109.5
H11E C11B H11F 109.5
C13B C12B C17B 120.0
C13B C12B P1B 122.5(7)
C17B C12B P1B 117.2(6)
C12B C13B C14B 120.0
C12B C13B H13B 120.0
C14B C13B H13B 120.0
C13B C14B C15B 120.0
C13B C14B H14B 120.0
C15B C14B H14B 120.0
C16B C15B C14B 120.0
C16B C15B H15B 120.0
C14B C15B H15B 120.0
C15B C16B C17B 120.0
C15B C16B H16B 120.0
C17B C16B H16B 120.0
C16B C17B C12B 120.0
C16B C17B H17B 120.0
C12B C17B H17B 120.0
C19B C18B C23B 120.0
C19B C18B P1B 115.5(10)
C23B C18B P1B 124.3(10)
C20B C19B C18B 120.0
C20B C19B H19B 120.0
C18B C19B H19B 120.0
C19B C20B C21B 120.0
C19B C20B H20B 120.0
C21B C20B H20B 120.0
C20B C21B C22B 120.0
C20B C21B H21B 120.0
C22B C21B H21B 120.0
C23B C22B C21B 120.0
C23B C22B H22B 120.0
C21B C22B H22B 120.0
C22B C23B C18B 120.0
C22B C23B H23B 120.0
C18B C23B H23B 120.0
C2B O2B C11B 114(3)
C2B N1B C8B 117.7(12)

loop_
_geom_bond_atom_site_label_1
_geom_bond_atom_site_label_2
_geom_bond_distance
C1 O1 1.160(7)
C1 Fe1 1.744(6)
C2 N1 1.260(6)
C2 O2 1.403(6)
C2 Fe1 1.965(6)
C3 C4 1.393(14)
C3 C7 1.396(17)
C3 Fe1 2.074(10)
C3 H3 0.9500
C4 C5 1.424(16)
C4 Fe1 2.085(8)
C4 H4 0.9500
C5 C6 1.399(13)
C5 Fe1 2.130(8)
C5 H5 0.9500
C6 C7 1.443(16)
C6 Fe1 2.131(8)
C6 H6 0.9500
C7 Fe1 2.125(11)
C7 H7 0.9500
C8 N1 1.453(6)
C8 C9 1.543(9)
C8 H8A 0.9900
C8 H8B 0.9900
C9 C10 1.517(9)
C9 H9A 0.9900
C9 H9B 0.9900
C10 P1 1.829(5)
C10 H10A 0.9900
C10 H10B 0.9900
C11 O2 1.405(16)
C11 H11A 0.9800
C11 H11B 0.9800
C11 H11C 0.9800
C12 C13 1.3900
C12 C17 1.3900
C12 P1 1.849(4)
C13 C14 1.3900
C13 H13 0.9500
C14 C15 1.3900
C14 H14 0.9500
C15 C16 1.3900
C15 H15 0.9500
C16 C17 1.3900
C16 H16 0.9500
C17 H17 0.9500
C18 C19 1.350(9)
C18 C23 1.373(10)
C18 P1 1.856(7)
C19 C20 1.384(11)
C19 H19 0.9500
C20 C21 1.353(10)
C20 H20 0.9500
C21 C22 1.383(10)
C21 H21 0.9500
C22 C23 1.388(8)
C22 H22 0.9500
C23 H23 0.9500
P1 Fe1 2.177(2)
P1B C18B 1.821(11)
P1B C10B 1.830(15)
P1B C12B 1.874(10)
P1B Fe1B 2.173(6)
Fe1B C1B 1.692(16)
Fe1B C2B 1.943(15)
Fe1B C5B 2.08(3)
Fe1B C7B 2.09(4)
Fe1B C6B 2.14(2)
Fe1B C4B 2.17(3)
Fe1B C3B 2.19(3)
C1B O1B 1.21(2)
C2B N1B 1.253(18)
C2B O2B 1.399(17)
C3B C7B 1.39(4)
C3B C4B 1.46(5)
C3B H3B 0.9500
C4B C5B 1.43(4)
C4B H4B 0.9500
C5B C6B 1.44(4)
C5B H5B 0.9500
C6B C7B 1.39(4)
C6B H6B 0.9500
C7B H7B 0.9500
C8B C9B 1.47(2)
C8B N1B 1.508(16)
C8B H8B1 0.9900
C8B H8B2 0.9900
C9B C10B 1.56(3)
C9B H9B1 0.9900
C9B H9B2 0.9900
C10B H10C 0.9900
C10B H10D 0.9900
C11B O2B 1.50(6)
C11B H11D 0.9800
C11B H11E 0.9800
C11B H11F 0.9800
C12B C13B 1.3900
C12B C17B 1.3900
C13B C14B 1.3900
C13B H13B 0.9500
C14B C15B 1.3900
C14B H14B 0.9500
C15B C16B 1.3900
C15B H15B 0.9500
C16B C17B 1.3900
C16B H16B 0.9500
C17B H17B 0.9500
C18B C19B 1.3900
C18B C23B 1.3900
C19B C20B 1.3900
C19B H19B 0.9500
C20B C21B 1.3900
C20B H20B 0.9500
C21B C22B 1.3900
C21B H21B 0.9500
C22B C23B 1.3900
C22B H22B 0.9500
C23B H23B 0.9500

loop_
_geom_torsion_atom_site_label_1
_geom_torsion_atom_site_label_2
_geom_torsion_atom_site_label_3
_geom_torsion_atom_site_label_4
_geom_torsion
C7 C3 C4 C5 -0.6(12)
Fe1 C3 C4 C5 62.4(6)
C7 C3 C4 Fe1 -63.0(8)
C3 C4 C5 C6 -1.5(10)
Fe1 C4 C5 C6 59.7(5)
C3 C4 C5 Fe1 -61.2(7)
C4 C5 C6 C7 2.9(9)
Fe1 C5 C6 C7 61.2(6)
C4 C5 C6 Fe1 -58.3(5)
C4 C3 C7 C6 2.4(12)
Fe1 C3 C7 C6 -59.5(7)
C4 C3 C7 Fe1 62.0(8)
C5 C6 C7 C3 -3.3(10)
Fe1 C6 C7 C3 58.4(8)
C5 C6 C7 Fe1 -61.7(5)
N1 C8 C9 C10 90.7(6)
C8 C9 C10 P1 -58.8(6)
C17 C12 C13 C14 0.0
P1 C12 C13 C14 -175.9(3)
C12 C13 C14 C15 0.0
C13 C14 C15 C16 0.0
C14 C15 C16 C17 0.0
C15 C16 C17 C12 0.0
C13 C12 C17 C16 0.0
P1 C12 C17 C16 175.9(3)
C23 C18 C19 C20 0.4(9)
P1 C18 C19 C20 179.7(7)
C18 C19 C20 C21 0.2(11)
C19 C20 C21 C22 -1.9(14)
C20 C21 C22 C23 2.9(13)
C19 C18 C23 C22 0.7(9)
P1 C18 C23 C22 -178.6(5)
C21 C22 C23 C18 -2.4(11)
O2 C2 N1 C8 -176.2(4)
Fe1 C2 N1 C8 3.1(7)
C9 C8 N1 C2 -84.6(6)
N1 C2 O2 C11 0.3(8)
Fe1 C2 O2 C11 -179.2(7)
C9 C10 P1 C12 -71.3(5)
C9 C10 P1 C18 -176.6(4)
C9 C10 P1 Fe1 60.4(5)
C13 C12 P1 C10 87.4(3)
C17 C12 P1 C10 -88.5(3)
C13 C12 P1 C18 -166.9(4)
C17 C12 P1 C18 17.1(4)
C13 C12 P1 Fe1 -41.9(3)
C17 C12 P1 Fe1 142.2(3)
C19 C18 P1 C10 -2.9(6)
C23 C18 P1 C10 176.5(5)
C19 C18 P1 C12 -107.8(5)
C23 C18 P1 C12 71.6(5)
C19 C18 P1 Fe1 122.5(5)
C23 C18 P1 Fe1 -58.2(5)
O1 C1 Fe1 C2 154(15)
O1 C1 Fe1 C3 12(15)
O1 C1 Fe1 C4 50(15)
O1 C1 Fe1 C7 -17(15)
O1 C1 Fe1 C5 65(15)
O1 C1 Fe1 C6 -2(15)
O1 C1 Fe1 P1 -116(15)
N1 C2 Fe1 C1 148.4(5)
O2 C2 Fe1 C1 -32.3(4)
N1 C2 Fe1 C3 -116.8(7)
O2 C2 Fe1 C3 62.5(7)
N1 C2 Fe1 C4 -110.4(6)
O2 C2 Fe1 C4 68.9(5)
N1 C2 Fe1 C7 -46.7(10)
O2 C2 Fe1 C7 132.7(8)
N1 C2 Fe1 C5 -74.0(6)
O2 C2 Fe1 C5 105.3(5)
N1 C2 Fe1 C6 -41.7(6)
O2 C2 Fe1 C6 137.6(4)
N1 C2 Fe1 P1 57.4(5)
O2 C2 Fe1 P1 -123.3(3)
C4 C3 Fe1 C1 105.2(7)
C7 C3 Fe1 C1 -137.0(7)
C4 C3 Fe1 C2 9.9(11)
C7 C3 Fe1 C2 127.7(7)
C7 C3 Fe1 C4 117.8(11)
C4 C3 Fe1 C7 -117.8(11)
C4 C3 Fe1 C5 -38.3(7)
C7 C3 Fe1 C5 79.4(8)
C4 C3 Fe1 C6 -80.5(8)
C7 C3 Fe1 C6 37.3(7)
C4 C3 Fe1 P1 -162.8(6)
C7 C3 Fe1 P1 -45.0(9)
C3 C4 Fe1 C1 -78.8(8)
C5 C4 Fe1 C1 163.9(5)
C3 C4 Fe1 C2 -173.7(7)
C5 C4 Fe1 C2 68.9(5)
C5 C4 Fe1 C3 -117.4(10)
C3 C4 Fe1 C7 37.7(7)
C5 C4 Fe1 C7 -79.7(6)
C3 C4 Fe1 C5 117.4(10)
C3 C4 Fe1 C6 81.4(7)
C5 C4 Fe1 C6 -36.0(5)
C3 C4 Fe1 P1 48.8(14)
C5 C4 Fe1 P1 -68.6(10)
C3 C7 Fe1 C1 50.7(9)
C6 C7 Fe1 C1 170.3(5)
C3 C7 Fe1 C2 -112.3(8)
C6 C7 Fe1 C2 7.4(12)
C6 C7 Fe1 C3 119.6(11)
C3 C7 Fe1 C4 -38.0(7)
C6 C7 Fe1 C4 81.7(7)
C3 C7 Fe1 C5 -81.7(8)
C6 C7 Fe1 C5 37.9(6)
C3 C7 Fe1 C6 -119.6(11)
C3 C7 Fe1 P1 145.5(7)
C6 C7 Fe1 P1 -94.9(6)
C6 C5 Fe1 C1 -144.1(5)
C4 C5 Fe1 C1 -24.0(7)
C6 C5 Fe1 C2 125.3(6)
C4 C5 Fe1 C2 -114.6(5)
C6 C5 Fe1 C3 -82.1(6)
C4 C5 Fe1 C3 38.0(6)
C6 C5 Fe1 C4 -120.1(8)
C6 C5 Fe1 C7 -39.1(5)
C4 C5 Fe1 C7 81.0(7)
C4 C5 Fe1 C6 120.1(8)
C6 C5 Fe1 P1 37.1(6)
C4 C5 Fe1 P1 157.2(5)
C5 C6 Fe1 C1 94.5(10)
C7 C6 Fe1 C1 -22.0(11)
C5 C6 Fe1 C2 -59.4(6)
C7 C6 Fe1 C2 -175.9(7)
C5 C6 Fe1 C3 80.0(6)
C7 C6 Fe1 C3 -36.5(7)
C5 C6 Fe1 C4 37.0(6)
C7 C6 Fe1 C4 -79.5(7)
C5 C6 Fe1 C7 116.5(8)
C7 C6 Fe1 C5 -116.5(8)
C5 C6 Fe1 P1 -152.8(5)
C7 C6 Fe1 P1 90.7(7)
C10 P1 Fe1 C1 -157.1(3)
C12 P1 Fe1 C1 -34.7(3)
C18 P1 Fe1 C1 85.3(3)
C10 P1 Fe1 C2 -64.7(3)
C12 P1 Fe1 C2 57.8(2)
C18 P1 Fe1 C2 177.7(3)
C10 P1 Fe1 C3 110.8(5)
C12 P1 Fe1 C3 -126.7(5)
C18 P1 Fe1 C3 -6.8(5)
C10 P1 Fe1 C4 74.2(9)
C12 P1 Fe1 C4 -163.4(9)
C18 P1 Fe1 C4 -43.4(9)
C10 P1 Fe1 C7 84.3(4)
C12 P1 Fe1 C7 -153.2(4)
C18 P1 Fe1 C7 -33.3(4)
C10 P1 Fe1 C5 22.1(4)
C12 P1 Fe1 C5 144.6(3)
C18 P1 Fe1 C5 -95.5(4)
C10 P1 Fe1 C6 44.3(3)
C12 P1 Fe1 C6 166.8(3)
C18 P1 Fe1 C6 -73.3(4)
C18B P1B Fe1B C1B -84.3(8)
C10B P1B Fe1B C1B 158.5(8)
C12B P1B Fe1B C1B 35.3(7)
C18B P1B Fe1B C2B -178.1(7)
C10B P1B Fe1B C2B 64.8(7)
C12B P1B Fe1B C2B -58.5(6)
C18B P1B Fe1B C5B 43(2)
C10B P1B Fe1B C5B -74(2)
C12B P1B Fe1B C5B 163(2)
C18B P1B Fe1B C7B 36.8(10)
C10B P1B Fe1B C7B -80.3(10)
C12B P1B Fe1B C7B 156.5(9)
C18B P1B Fe1B C6B 10.0(10)
C10B P1B Fe1B C6B -107.2(9)
C12B P1B Fe1B C6B 129.6(9)
C18B P1B Fe1B C4B 97.7(13)
C10B P1B Fe1B C4B -19.4(13)
C12B P1B Fe1B C4B -142.7(13)
C18B P1B Fe1B C3B 75.0(11)
C10B P1B Fe1B C3B -42.1(11)
C12B P1B Fe1B C3B -165.4(10)
C2B Fe1B C1B O1B -116(48)
C5B Fe1B C1B O1B -11(48)
C7B Fe1B C1B O1B 55(48)
C6B Fe1B C1B O1B 29(48)
C4B Fe1B C1B O1B -29(48)
P1B Fe1B C1B O1B 153(48)
C3B Fe1B C1B O1B 34(49)
C1B Fe1B C2B N1B -154.9(15)
C5B Fe1B C2B N1B 105.2(17)
C7B Fe1B C2B N1B 38(3)
C6B Fe1B C2B N1B 107.1(18)
C4B Fe1B C2B N1B 70.5(17)
P1B Fe1B C2B N1B -61.4(15)
C3B Fe1B C2B N1B 37.3(17)
C1B Fe1B C2B O2B 28.5(10)
C5B Fe1B C2B O2B -71.3(13)
C7B Fe1B C2B O2B -138(2)
C6B Fe1B C2B O2B -69.4(16)
C4B Fe1B C2B O2B -106.0(12)
P1B Fe1B C2B O2B 122.1(8)
C3B Fe1B C2B O2B -139.2(11)
C1B Fe1B C3B C7B 31(4)
C2B Fe1B C3B C7B 179(2)
C5B Fe1B C3B C7B 81(2)
C6B Fe1B C3B C7B 36(2)
C4B Fe1B C3B C7B 119(3)
P1B Fe1B C3B C7B -88(2)
C1B Fe1B C3B C4B -88(3)
C2B Fe1B C3B C4B 60.0(17)
C5B Fe1B C3B C4B -38.5(17)
C7B Fe1B C3B C4B -119(3)
C6B Fe1B C3B C4B -82.9(16)
P1B Fe1B C3B C4B 152.9(15)
C7B C3B C4B C5B 1(4)
Fe1B C3B C4B C5B 58(2)
C7B C3B C4B Fe1B -57(2)
C1B Fe1B C4B C5B 29(3)
C2B Fe1B C4B C5B 120(2)
C7B Fe1B C4B C5B -80(2)
C6B Fe1B C4B C5B -38(2)
P1B Fe1B C4B C5B -154.1(17)
C3B Fe1B C4B C5B -117(3)
C1B Fe1B C4B C3B 145.6(15)
C2B Fe1B C4B C3B -123.6(16)
C5B Fe1B C4B C3B 117(3)
C7B Fe1B C4B C3B 36.4(18)
C6B Fe1B C4B C3B 78.6(17)
P1B Fe1B C4B C3B -37(2)
C3B C4B C5B C6B 2(4)
Fe1B C4B C5B C6B 63(2)
C3B C4B C5B Fe1B -61(2)
C1B Fe1B C5B C4B -160(2)
C2B Fe1B C5B C4B -64(2)
C7B Fe1B C5B C4B 80(2)
C6B Fe1B C5B C4B 118(3)
P1B Fe1B C5B C4B 73(3)
C3B Fe1B C5B C4B 38(2)
C1B Fe1B C5B C6B 82.1(16)
C2B Fe1B C5B C6B 178.2(14)
C7B Fe1B C5B C6B -37.7(16)
C4B Fe1B C5B C6B -118(3)
P1B Fe1B C5B C6B -45(3)
C3B Fe1B C5B C6B -79.8(18)
C4B C5B C6B C7B -5(4)
Fe1B C5B C6B C7B 60(2)
C4B C5B C6B Fe1B -64(2)
C1B Fe1B C6B C7B 142(2)
C2B Fe1B C6B C7B -120(2)
C5B Fe1B C6B C7B -117(3)
C4B Fe1B C6B C7B -79(2)
P1B Fe1B C6B C7B 46(2)
C3B Fe1B C6B C7B -36.0(19)
C1B Fe1B C6B C5B -101.5(16)
C2B Fe1B C6B C5B -3(2)
C7B Fe1B C6B C5B 117(3)
C4B Fe1B C6B C5B 37.6(17)
P1B Fe1B C6B C5B 163.1(14)
C3B Fe1B C6B C5B 80.6(19)
C5B C6B C7B C3B 6(4)
Fe1B C6B C7B C3B 65(3)
C5B C6B C7B Fe1B -58.9(19)
C4B C3B C7B C6B -5(4)
Fe1B C3B C7B C6B -63(3)
C4B C3B C7B Fe1B 59(2)
C1B Fe1B C7B C6B -46(2)
C2B Fe1B C7B C6B 119.0(15)
C5B Fe1B C7B C6B 39.3(16)
C4B Fe1B C7B C6B 82.8(19)
P1B Fe1B C7B C6B -143.1(16)
C3B Fe1B C7B C6B 120(3)
C1B Fe1B C7B C3B -166.1(16)
C2B Fe1B C7B C3B -1(3)
C5B Fe1B C7B C3B -81(2)
C6B Fe1B C7B C3B -120(3)
C4B Fe1B C7B C3B -37.4(18)
P1B Fe1B C7B C3B 96.7(19)
N1B C8B C9B C10B -94.1(18)
C8B C9B C10B P1B 60.8(19)
C18B P1B C10B C9B 178.1(12)
C12B P1B C10B C9B 74.3(12)
Fe1B P1B C10B C9B -58.0(13)
C18B P1B C12B C13B 148.1(9)
C10B P1B C12B C13B -108.2(9)
Fe1B P1B C12B C13B 22.3(9)
C18B P1B C12B C17B -38.7(9)
C10B P1B C12B C17B 65.0(8)
Fe1B P1B C12B C17B -164.5(6)
C17B C12B C13B C14B 0.0
P1B C12B C13B C14B 173.0(10)
C12B C13B C14B C15B 0.0
C13B C14B C15B C16B 0.0
C14B C15B C16B C17B 0.0
C15B C16B C17B C12B 0.0
C13B C12B C17B C16B 0.0
P1B C12B C17B C16B -173.3(10)
C10B P1B C18B C19B 177.2(8)
C12B P1B C18B C19B -78.7(8)
Fe1B P1B C18B C19B 51.1(8)
C10B P1B C18B C23B 2.6(12)
C12B P1B C18B C23B 106.6(10)
Fe1B P1B C18B C23B -123.6(9)
C23B C18B C19B C20B 0.0
P1B C18B C19B C20B -174.9(12)
C18B C19B C20B C21B 0.0
C19B C20B C21B C22B 0.0
C20B C21B C22B C23B 0.0
C21B C22B C23B C18B 0.0
C19B C18B C23B C22B 0.0
P1B C18B C23B C22B 174.4(13)
N1B C2B O2B C11B 3(3)
Fe1B C2B O2B C11B -180(3)
O2B C2B N1B C8B -179.9(11)
Fe1B C2B N1B C8B 4(2)
C9B C8B N1B C2B 80.7(17)
